data_7705573
loop_
_publ_author_name
'Elinburg, Jessica K.'
'Hyre, Ariel S.'
'McNeely, James'
'Alam, Todd M.'
'Klenner, Steffen'
'P\"ottgen, Rainer'
'Rheingold, Arnold L.'
'Doerrer, Linda H.'

_publ_section_title
;
 Formation of monomeric Sn(ii) and Sn(iv) perfluoropinacolate complexes
 and their characterization by <sup>119</sup>Sn M\"ossbauer and
 <sup>119</sup>Sn NMR spectroscopies.
;
_journal_issue 39
_journal_name_full 'Dalton transactions (Cambridge, England : 2003)'
_journal_page_first 13773
_journal_page_last 13785
_journal_paper_doi 10.1039/d0dt02837a
_journal_volume 49
_journal_year 2020
_chemical_formula_moiety 'C18 F36 O6 Sn, 2(C6 H16 N), 2(C3 H6 O)'
_chemical_formula_sum 'C36 H44 F36 N2 O8 Sn'
_chemical_formula_weight 1435.42
_space_group_crystal_system triclinic
_space_group_IT_number 2
_space_group_name_Hall '-P 1'
_space_group_name_H-M_alt 'P -1'
_atom_sites_solution_hydrogens geom
_atom_sites_solution_primary direct
_audit_creation_date 2017-11-07
_audit_creation_method
;
Olex2 1.2-beta
(compiled 2017.08.10 svn.r3458 for OlexSys, GUI svn.r5381)
;
_audit_update_record
;
2020-04-17 deposited with the CCDC.	2020-09-24 downloaded from the CCDC.
;
_cell_angle_alpha 82.239(2)
_cell_angle_beta 80.467(2)
_cell_angle_gamma 70.003(2)
_cell_formula_units_Z 2
_cell_length_a 12.3859(9)
_cell_length_b 14.3035(11)
_cell_length_c 15.7748(13)
_cell_measurement_reflns_used 6660
_cell_measurement_temperature 100
_cell_measurement_theta_max 26.438
_cell_measurement_theta_min 2.331
_cell_volume 2580.6(3)
_computing_cell_refinement 'SAINT V8.38A (?, 2016)'
_computing_data_collection 'APEX2 v2013.6-2 (Bruker, 2013)'
_computing_data_reduction 'SAINT V8.38A (?, 2016)'
_computing_molecular_graphics 'Olex2 (Dolomanov et al., 2009)'
_computing_publication_material 'Olex2 (Dolomanov et al., 2009)'
_computing_structure_refinement 'ShelXL (Sheldrick, 2015)'
_computing_structure_solution 'ShelXS (Sheldrick, 2008)'
_diffrn_ambient_temperature 100.0
_diffrn_detector 'Bruker APEX CCD'
_diffrn_detector_area_resol_mean 8.0
_diffrn_detector_type 'CCD Area Detector'
_diffrn_measured_fraction_theta_full 0.999
_diffrn_measured_fraction_theta_max 0.996
_diffrn_measurement_device 'Kappa Four-Circle Diffractometer'
_diffrn_measurement_device_type 'Bruker X8 APEX'
_diffrn_measurement_method '\f and \w scans'
_diffrn_radiation_monochromator graphite
_diffrn_radiation_probe x-ray
_diffrn_radiation_type MoK\a
_diffrn_radiation_wavelength 0.71073
_diffrn_reflns_av_R_equivalents 0.0456
_diffrn_reflns_av_unetI/netI 0.0652
_diffrn_reflns_Laue_measured_fraction_full 0.999
_diffrn_reflns_Laue_measured_fraction_max 0.996
_diffrn_reflns_limit_h_max 13
_diffrn_reflns_limit_h_min -16
_diffrn_reflns_limit_k_max 15
_diffrn_reflns_limit_k_min -19
_diffrn_reflns_limit_l_max 21
_diffrn_reflns_limit_l_min -21
_diffrn_reflns_number 34045
_diffrn_reflns_point_group_measured_fraction_full 0.999
_diffrn_reflns_point_group_measured_fraction_max 0.996
_diffrn_reflns_theta_full 25.242
_diffrn_reflns_theta_max 28.320
_diffrn_reflns_theta_min 1.764
_diffrn_source 'sealed tube'
_diffrn_source_type fine-focus
_diffrn_standards_number 0
_exptl_absorpt_coefficient_mu 0.675
_exptl_absorpt_correction_T_max 0.5633
_exptl_absorpt_correction_T_min 0.5193
_exptl_absorpt_correction_type multi-scan
_exptl_absorpt_process_details
'SADABS-2016/2 (Bruker,2016/2) was used for absorption correction. wR2(int) was 0.0467 before and 0.0433 after correction. The Ratio of minimum to maximum transmission is 0.9219. The \l/2 correction factor is Not present.'
_exptl_crystal_colour colourless
_exptl_crystal_colour_primary colourless
_exptl_crystal_density_diffrn 1.847
_exptl_crystal_description block
_exptl_crystal_F_000 1424
_exptl_crystal_size_max 0.36
_exptl_crystal_size_mid 0.35
_exptl_crystal_size_min 0.33
_refine_diff_density_max 0.621
_refine_diff_density_min -0.697
_refine_diff_density_rms 0.095
_refine_ls_extinction_method none
_refine_ls_goodness_of_fit_ref 1.009
_refine_ls_hydrogen_treatment constr
_refine_ls_matrix_type full
_refine_ls_number_parameters 758
_refine_ls_number_reflns 12802
_refine_ls_number_restraints 0
_refine_ls_restrained_S_all 1.009
_refine_ls_R_factor_all 0.0582
_refine_ls_R_factor_gt 0.0378
_refine_ls_shift/su_max 0.001
_refine_ls_shift/su_mean 0.000
_refine_ls_structure_factor_coef Fsqd
_refine_ls_weighting_details 'w=1/[\s^2^(Fo^2^)+(0.0224P)^2^+0.5754P] where P=(Fo^2^+2Fc^2^)/3'
_refine_ls_weighting_scheme calc
_refine_ls_wR_factor_gt 0.0664
_refine_ls_wR_factor_ref 0.0734
_reflns_Friedel_coverage 0.000
_reflns_number_gt 9984
_reflns_number_total 12802
_reflns_threshold_expression 'I > 2\s(I)'
_cod_data_source_file d0dt02837a2.cif
_cod_data_source_block lhd528_0m_a_Compound_1
_cod_depositor_comments
;
The following automatic conversions were performed:

data item '_diffrn_radiation_probe' value 'X-ray' was changed to
'x-ray' in accordance with the
/home/data/users/saulius/crontab/automatic-downloads/rss-feeds/RSC/lib/dictionaries/cif_core.dic
dictionary named 'cif_core.dic' version 2.4.2 last updated on
2011-04-26.

Automatic conversion script
Id: cif_fix_values 7556 2019-12-06 15:28:31Z antanas 

 Adding full bibliography for 7705569--7705573.cif.
;
_cod_database_code 7705573
_shelx_shelxl_version_number 2016/6
_shelx_space_group_comment
;
The symmetry employed for this shelxl refinement is uniquely defined
by the following loop, which should always be used as a source of
symmetry information in preference to the above space-group names.
They are only intended as comments.
;
_shelx_estimated_absorpt_t_max 0.808
_shelx_estimated_absorpt_t_min 0.793
_olex2_refinement_description
;
1. Fixed Uiso
 At 1.2 times of:
  All C(H,H) groups, All N(H) groups
 At 1.5 times of:
  All C(H,H,H) groups
2.a Ternary CH refined with riding coordinates:
 N2(H2), N1(H1)
2.b Secondary CH2 refined with riding coordinates:
 C29(H29A,H29B), C28(H28A,H28B), C26(H26A,H26B), C21(H21A,H21B), C23(H23A,
 H23B), C20(H20A,H20B)
2.c Idealised Me refined as rotating group:
 C30(H30A,H30B,H30C), C27(H27A,H27B,H27C), C19(H19A,H19B,H19C), C22(H22A,H22B,
 H22C), C25(H25A,H25B,H25C), C24(H24A,H24B,H24C), C36(H36A,H36B,H36C), C34(H34A,
 H34B,H34C), C31(H31A,H31B,H31C), C33(H33A,H33B,H33C)
;
_olex2_submission_special_instructions 'No special instructions were received'

loop_
_space_group_symop_operation_xyz
'x, y, z'
'-x, -y, -z'

loop_
_atom_site_label
_atom_site_type_symbol
_atom_site_fract_x
_atom_site_fract_y
_atom_site_fract_z
_atom_site_U_iso_or_equiv
_atom_site_adp_type
_atom_site_occupancy
_atom_site_site_symmetry_order
_atom_site_calc_flag
_atom_site_refinement_flags_posn
_atom_site_refinement_flags_adp
_atom_site_refinement_flags_occupancy
_atom_site_disorder_assembly
_atom_site_disorder_group
Sn1 Sn 0.21883(2) 0.29957(2) 0.24627(2) 0.01071(5) Uani 1 1 d . . . . .
F12 F 0.07480(12) 0.13910(10) 0.22489(9) 0.0184(3) Uani 1 1 d . . . . .
F1 F 0.31354(12) 0.32116(10) 0.03140(9) 0.0200(3) Uani 1 1 d . . . . .
F10 F 0.02365(12) 0.12925(10) 0.10258(9) 0.0225(3) Uani 1 1 d . . . . .
F4 F 0.24335(12) 0.01696(10) 0.14531(9) 0.0224(3) Uani 1 1 d . . . . .
F17 F 0.04187(11) 0.59486(10) 0.15840(9) 0.0190(3) Uani 1 1 d . . . . .
F20 F 0.53259(12) 0.42271(11) 0.12659(10) 0.0270(4) Uani 1 1 d . . . . .
F14 F 0.24380(12) 0.65953(10) 0.25816(10) 0.0235(3) Uani 1 1 d . . . . .
F16 F 0.18096(11) 0.48909(9) 0.08764(9) 0.0161(3) Uani 1 1 d . . . . .
F21 F 0.38640(12) 0.48248(10) 0.05830(9) 0.0222(3) Uani 1 1 d . . . . .
F11 F -0.06862(12) 0.25439(10) 0.17768(10) 0.0218(3) Uani 1 1 d . . . . .
F15 F 0.07030(12) 0.65555(10) 0.28962(10) 0.0225(3) Uani 1 1 d . . . . .
F8 F 0.09532(13) 0.23538(10) -0.03962(9) 0.0245(3) Uani 1 1 d . . . . .
F32 F 0.23677(13) 0.05919(10) 0.32330(9) 0.0233(3) Uani 1 1 d . . . . .
O3 O 0.15072(13) 0.44776(11) 0.26911(10) 0.0123(3) Uani 1 1 d . . . . .
F6 F 0.24130(13) 0.06066(10) 0.00929(9) 0.0255(4) Uani 1 1 d . . . . .
F23 F 0.51768(12) 0.36191(11) 0.28400(10) 0.0278(4) Uani 1 1 d . . . . .
F18 F 0.19488(12) 0.63231(10) 0.10437(9) 0.0200(3) Uani 1 1 d . . . . .
F7 F 0.11513(13) 0.37222(10) -0.01458(9) 0.0238(3) Uani 1 1 d . . . . .
F2 F 0.32134(13) 0.21339(11) -0.05466(9) 0.0243(3) Uani 1 1 d . . . . .
F13 F 0.19888(13) 0.56751(10) 0.36866(9) 0.0257(4) Uani 1 1 d . . . . .
F33 F 0.40222(13) 0.02319(10) 0.36447(10) 0.0286(4) Uani 1 1 d . . . . .
F30 F 0.15363(12) 0.38426(10) 0.44601(9) 0.0235(3) Uani 1 1 d . . . . .
F19 F 0.42184(13) 0.57483(10) 0.13983(10) 0.0262(4) Uani 1 1 d . . . . .
O2 O 0.10718(13) 0.32571(11) 0.15651(10) 0.0119(3) Uani 1 1 d . . . . .
F5 F 0.39870(12) 0.02167(10) 0.06612(10) 0.0267(4) Uani 1 1 d . . . . .
F24 F 0.35512(13) 0.39954(10) 0.36358(9) 0.0237(3) Uani 1 1 d . . . . .
F29 F 0.08155(13) 0.30700(11) 0.55583(9) 0.0297(4) Uani 1 1 d . . . . .
F3 F 0.44749(12) 0.18041(11) 0.03325(9) 0.0234(3) Uani 1 1 d . . . . .
O4 O 0.35526(13) 0.34935(11) 0.19642(10) 0.0127(3) Uani 1 1 d . . . . .
F31 F 0.26028(14) 0.00420(11) 0.45564(10) 0.0308(4) Uani 1 1 d . . . . .
F9 F -0.04261(12) 0.34262(11) 0.03241(9) 0.0258(4) Uani 1 1 d . . . . .
F22 F 0.42860(13) 0.51446(10) 0.30906(10) 0.0269(4) Uani 1 1 d . . . . .
F34 F 0.26689(14) 0.13121(12) 0.56493(10) 0.0347(4) Uani 1 1 d . . . . .
O6 O 0.09183(14) 0.27119(11) 0.33631(10) 0.0146(4) Uani 1 1 d . . . . .
F25 F 0.06281(15) 0.12847(12) 0.53641(10) 0.0371(4) Uani 1 1 d . . . . .
F27 F 0.03841(14) 0.10705(11) 0.40943(10) 0.0306(4) Uani 1 1 d . . . . .
F28 F -0.02316(12) 0.39238(11) 0.45812(10) 0.0276(4) Uani 1 1 d . . . . .
F35 F 0.31991(13) 0.25710(11) 0.50942(10) 0.0303(4) Uani 1 1 d . . . . .
F36 F 0.42867(14) 0.10982(12) 0.48322(10) 0.0359(4) Uani 1 1 d . . . . .
O1 O 0.29742(13) 0.17798(11) 0.17479(10) 0.0132(4) Uani 1 1 d . . . . .
O5 O 0.31250(14) 0.22120(11) 0.34473(10) 0.0153(4) Uani 1 1 d . . . . .
F26 F -0.07425(13) 0.23488(12) 0.47183(11) 0.0353(4) Uani 1 1 d . . . . .
N2 N 0.77859(17) 0.52409(14) 0.28090(13) 0.0161(4) Uani 1 1 d . . . . .
H2 H 0.695401 0.566826 0.282964 0.019 Uiso 1 1 calc R . . . .
N1 N 0.65494(18) 0.09922(15) 0.21400(14) 0.0203(5) Uani 1 1 d . . . . .
H1 H 0.738875 0.058134 0.207212 0.024 Uiso 1 1 calc R . . . .
C5 C 0.1200(2) 0.25048(17) 0.10662(15) 0.0125(5) Uani 1 1 d . . . . .
C8 C 0.2101(2) 0.51022(17) 0.22948(15) 0.0131(5) Uani 1 1 d . . . . .
C2 C 0.2582(2) 0.18016(17) 0.09830(15) 0.0130(5) Uani 1 1 d . . . . .
C10 C 0.4208(2) 0.48261(18) 0.13334(17) 0.0190(6) Uani 1 1 d . . . . .
C14 C 0.1181(2) 0.23676(18) 0.41807(15) 0.0175(5) Uani 1 1 d . . . . .
C30 C 0.8062(2) 0.68903(17) 0.27983(17) 0.0211(6) Uani 1 1 d . . . . .
H30A H 0.826663 0.692486 0.217027 0.032 Uiso 1 1 calc GR . . . .
H30B H 0.846755 0.724358 0.305055 0.032 Uiso 1 1 calc GR . . . .
H30C H 0.722360 0.720268 0.294005 0.032 Uiso 1 1 calc GR . . . .
C4 C 0.0376(2) 0.19233(17) 0.15319(16) 0.0171(5) Uani 1 1 d . . . . .
C3 C 0.2839(2) 0.06987(18) 0.07930(16) 0.0186(6) Uani 1 1 d . . . . .
C29 C 0.8414(2) 0.58064(18) 0.31606(16) 0.0187(5) Uani 1 1 d . . . . .
H29A H 0.925996 0.548991 0.301125 0.022 Uiso 1 1 calc R . . . .
H29B H 0.823945 0.577364 0.379729 0.022 Uiso 1 1 calc R . . . .
C7 C 0.1818(2) 0.59781(18) 0.28734(16) 0.0175(5) Uani 1 1 d . . . . .
C28 C 0.8247(2) 0.50560(19) 0.18791(16) 0.0184(5) Uani 1 1 d . . . . .
H28A H 0.897274 0.447935 0.185240 0.022 Uiso 1 1 calc R . . . .
H28B H 0.843012 0.564805 0.157937 0.022 Uiso 1 1 calc R . . . .
C12 C 0.4115(2) 0.43131(18) 0.29301(18) 0.0204(6) Uani 1 1 d . . . . .
C9 C 0.1582(2) 0.55708(17) 0.14358(16) 0.0149(5) Uani 1 1 d . . . . .
C13 C 0.0831(2) 0.33061(19) 0.47000(16) 0.0215(6) Uani 1 1 d . . . . .
C11 C 0.3486(2) 0.44314(17) 0.21164(16) 0.0144(5) Uani 1 1 d . . . . .
C6 C 0.0726(2) 0.30012(18) 0.02002(16) 0.0171(5) Uani 1 1 d . . . . .
C27 C 0.7381(2) 0.4848(2) 0.14228(17) 0.0244(6) Uani 1 1 d . . . . .
H27A H 0.767661 0.479279 0.080930 0.037 Uiso 1 1 calc GR . . . .
H27B H 0.664268 0.539522 0.148541 0.037 Uiso 1 1 calc GR . . . .
H27C H 0.726324 0.422090 0.167816 0.037 Uiso 1 1 calc GR . . . .
C1 C 0.3346(2) 0.22503(18) 0.02597(16) 0.0182(5) Uani 1 1 d . . . . .
C26 C 0.7829(2) 0.42800(18) 0.33449(18) 0.0246(6) Uani 1 1 d . . . . .
H26A H 0.863955 0.390966 0.344566 0.029 Uiso 1 1 calc R . . . .
H26B H 0.757322 0.386354 0.302153 0.029 Uiso 1 1 calc R . . . .
C18 C 0.2880(2) 0.06465(19) 0.38927(17) 0.0222(6) Uani 1 1 d . . . . .
C19 C 0.6300(2) -0.06756(19) 0.21695(19) 0.0291(7) Uani 1 1 d . . . . .
H19A H 0.588521 -0.103244 0.193202 0.044 Uiso 1 1 calc GR . . . .
H19B H 0.614795 -0.073684 0.280077 0.044 Uiso 1 1 calc GR . . . .
H19C H 0.713400 -0.096435 0.198870 0.044 Uiso 1 1 calc GR . . . .
C17 C 0.2587(2) 0.17494(18) 0.41164(16) 0.0177(5) Uani 1 1 d . . . . .
O8 O 0.55035(18) 0.66681(16) 0.2864(2) 0.0711(9) Uani 1 1 d . . . . .
C16 C 0.3173(2) 0.1690(2) 0.49345(17) 0.0257(6) Uani 1 1 d . . . . .
C22 C 0.7031(3) 0.1463(2) 0.3480(2) 0.0389(8) Uani 1 1 d . . . . .
H22A H 0.707140 0.210808 0.320392 0.058 Uiso 1 1 calc GR . . . .
H22B H 0.779884 0.095541 0.339554 0.058 Uiso 1 1 calc GR . . . .
H22C H 0.677547 0.151674 0.409889 0.058 Uiso 1 1 calc GR . . . .
C25 C 0.7072(3) 0.4446(2) 0.42067(19) 0.0375(8) Uani 1 1 d . . . . .
H25A H 0.627653 0.484630 0.411212 0.056 Uiso 1 1 calc GR . . . .
H25B H 0.736965 0.479955 0.455383 0.056 Uiso 1 1 calc GR . . . .
H25C H 0.708006 0.380013 0.451148 0.056 Uiso 1 1 calc GR . . . .
C15 C 0.0372(2) 0.1752(2) 0.45922(18) 0.0262(6) Uani 1 1 d . . . . .
C21 C 0.6177(2) 0.1165(2) 0.30810(17) 0.0260(6) Uani 1 1 d . . . . .
H21A H 0.608434 0.054626 0.340053 0.031 Uiso 1 1 calc R . . . .
H21B H 0.541383 0.169664 0.314323 0.031 Uiso 1 1 calc R . . . .
C23 C 0.6422(2) 0.19627(18) 0.15932(17) 0.0252(6) Uani 1 1 d . . . . .
H23A H 0.668724 0.239632 0.188962 0.030 Uiso 1 1 calc R . . . .
H23B H 0.559175 0.230686 0.153562 0.030 Uiso 1 1 calc R . . . .
C20 C 0.5891(2) 0.04149(18) 0.18409(17) 0.0224(6) Uani 1 1 d . . . . .
H20A H 0.598671 0.047071 0.120245 0.027 Uiso 1 1 calc R . . . .
H20B H 0.505551 0.071071 0.204592 0.027 Uiso 1 1 calc R . . . .
C24 C 0.7104(2) 0.1825(2) 0.06972(19) 0.0329(7) Uani 1 1 d . . . . .
H24A H 0.703570 0.248060 0.038715 0.049 Uiso 1 1 calc GR . . . .
H24B H 0.679564 0.145153 0.037878 0.049 Uiso 1 1 calc GR . . . .
H24C H 0.792164 0.145524 0.074869 0.049 Uiso 1 1 calc GR . . . .
O7 O 0.88617(19) -0.02330(17) 0.1847(2) 0.0829(11) Uani 1 1 d . . . . .
C36 C 1.0630(3) -0.1149(2) 0.1111(2) 0.0401(8) Uani 1 1 d . . . . .
H36A H 1.016727 -0.101720 0.063385 0.060 Uiso 1 1 calc GR . . . .
H36B H 1.096980 -0.187209 0.123859 0.060 Uiso 1 1 calc GR . . . .
H36C H 1.124937 -0.085435 0.094808 0.060 Uiso 1 1 calc GR . . . .
C34 C 1.0419(3) -0.0838(2) 0.2691(2) 0.0548(11) Uani 1 1 d . . . . .
H34A H 0.987008 -0.042005 0.312166 0.082 Uiso 1 1 calc GR . . . .
H34B H 1.111803 -0.064239 0.256026 0.082 Uiso 1 1 calc GR . . . .
H34C H 1.062726 -0.154009 0.291788 0.082 Uiso 1 1 calc GR . . . .
C32 C 0.4586(3) 0.7318(2) 0.2957(2) 0.0378(8) Uani 1 1 d . . . . .
C35 C 0.9875(3) -0.0702(2) 0.1888(2) 0.0389(9) Uani 1 1 d . . . . .
C31 C 0.4091(3) 0.7957(3) 0.2211(3) 0.0687(13) Uani 1 1 d . . . . .
H31A H 0.394532 0.865782 0.229642 0.103 Uiso 1 1 calc GR . . . .
H31B H 0.336121 0.786139 0.215222 0.103 Uiso 1 1 calc GR . . . .
H31C H 0.463711 0.777760 0.168657 0.103 Uiso 1 1 calc GR . . . .
C33 C 0.3912(4) 0.7504(3) 0.3822(3) 0.0835(15) Uani 1 1 d . . . . .
H33A H 0.436302 0.706486 0.426255 0.125 Uiso 1 1 calc GR . . . .
H33B H 0.318353 0.736757 0.384634 0.125 Uiso 1 1 calc GR . . . .
H33C H 0.374386 0.820206 0.392831 0.125 Uiso 1 1 calc GR . . . .

loop_
_atom_site_aniso_label
_atom_site_aniso_U_11
_atom_site_aniso_U_22
_atom_site_aniso_U_33
_atom_site_aniso_U_23
_atom_site_aniso_U_13
_atom_site_aniso_U_12
Sn1 0.01200(9) 0.00979(8) 0.00959(8) -0.00081(6) -0.00251(6) -0.00210(6)
F12 0.0219(8) 0.0160(7) 0.0170(8) 0.0029(6) -0.0024(6) -0.0075(6)
F1 0.0261(8) 0.0160(7) 0.0193(8) -0.0022(6) 0.0022(6) -0.0106(6)
F10 0.0280(9) 0.0212(8) 0.0258(9) -0.0046(6) -0.0055(7) -0.0157(7)
F4 0.0284(9) 0.0128(7) 0.0251(9) -0.0017(6) 0.0006(7) -0.0076(6)
F17 0.0123(7) 0.0205(8) 0.0204(8) 0.0015(6) -0.0040(6) -0.0008(6)
F20 0.0111(8) 0.0238(8) 0.0433(10) 0.0003(7) -0.0007(7) -0.0046(6)
F14 0.0247(8) 0.0159(7) 0.0344(10) -0.0057(6) -0.0042(7) -0.0107(6)
F16 0.0198(8) 0.0136(7) 0.0157(8) -0.0003(6) -0.0041(6) -0.0059(6)
F21 0.0206(8) 0.0266(8) 0.0202(8) 0.0010(6) 0.0007(6) -0.0114(7)
F11 0.0138(8) 0.0200(8) 0.0299(9) -0.0025(6) 0.0010(6) -0.0048(6)
F15 0.0181(8) 0.0172(7) 0.0296(9) -0.0097(6) -0.0010(6) -0.0003(6)
F8 0.0340(9) 0.0241(8) 0.0177(8) -0.0066(6) -0.0085(7) -0.0083(7)
F32 0.0332(9) 0.0176(8) 0.0179(8) 0.0013(6) -0.0057(7) -0.0068(7)
O3 0.0140(9) 0.0102(8) 0.0123(9) -0.0011(6) -0.0013(7) -0.0035(7)
F6 0.0374(10) 0.0219(8) 0.0210(9) -0.0096(6) -0.0056(7) -0.0109(7)
F23 0.0188(8) 0.0234(8) 0.0397(10) -0.0064(7) -0.0149(7) 0.0014(7)
F18 0.0211(8) 0.0141(7) 0.0245(8) 0.0048(6) -0.0034(6) -0.0077(6)
F7 0.0353(9) 0.0241(8) 0.0175(8) 0.0070(6) -0.0102(7) -0.0167(7)
F2 0.0321(9) 0.0314(9) 0.0119(8) -0.0058(6) 0.0014(6) -0.0139(7)
F13 0.0370(10) 0.0215(8) 0.0193(8) -0.0068(6) -0.0087(7) -0.0061(7)
F33 0.0280(9) 0.0187(8) 0.0299(10) -0.0012(7) -0.0008(7) 0.0025(7)
F30 0.0285(9) 0.0221(8) 0.0171(8) -0.0042(6) -0.0036(7) -0.0037(7)
F19 0.0255(9) 0.0172(8) 0.0396(10) -0.0016(7) -0.0031(7) -0.0125(7)
O2 0.0147(9) 0.0101(8) 0.0104(8) -0.0006(6) -0.0037(7) -0.0027(7)
F5 0.0193(8) 0.0192(8) 0.0368(10) -0.0118(7) 0.0036(7) -0.0001(6)
F24 0.0303(9) 0.0223(8) 0.0208(9) -0.0009(6) -0.0113(7) -0.0080(7)
F29 0.0354(10) 0.0376(9) 0.0099(8) -0.0043(7) -0.0022(7) -0.0035(8)
F3 0.0138(8) 0.0280(8) 0.0243(9) -0.0019(7) 0.0027(6) -0.0040(6)
O4 0.0128(9) 0.0093(8) 0.0165(9) -0.0026(6) -0.0021(7) -0.0037(7)
F31 0.0452(10) 0.0201(8) 0.0199(9) 0.0095(6) -0.0009(7) -0.0071(7)
F9 0.0186(8) 0.0337(9) 0.0220(9) 0.0000(7) -0.0093(7) -0.0023(7)
F22 0.0281(9) 0.0201(8) 0.0385(10) -0.0077(7) -0.0151(7) -0.0088(7)
F34 0.0476(11) 0.0358(10) 0.0127(8) 0.0066(7) -0.0066(7) -0.0055(8)
O6 0.0171(9) 0.0167(9) 0.0086(9) 0.0015(7) -0.0017(7) -0.0046(7)
F25 0.0489(11) 0.0390(10) 0.0171(9) 0.0126(7) 0.0008(8) -0.0143(8)
F27 0.0393(10) 0.0297(9) 0.0257(9) 0.0019(7) 0.0024(7) -0.0196(8)
F28 0.0222(9) 0.0290(9) 0.0228(9) -0.0089(7) -0.0049(7) 0.0062(7)
F35 0.0376(10) 0.0306(9) 0.0222(9) -0.0036(7) -0.0144(7) -0.0053(7)
F36 0.0302(10) 0.0390(10) 0.0261(10) -0.0031(7) -0.0151(7) 0.0099(8)
O1 0.0161(9) 0.0112(8) 0.0113(9) -0.0017(6) -0.0027(7) -0.0026(7)
O5 0.0150(9) 0.0159(9) 0.0122(9) 0.0014(7) -0.0035(7) -0.0018(7)
F26 0.0243(9) 0.0360(10) 0.0372(11) 0.0051(8) 0.0083(8) -0.0080(8)
N2 0.0135(11) 0.0158(10) 0.0176(11) 0.0013(8) -0.0026(9) -0.0040(9)
N1 0.0151(12) 0.0160(11) 0.0259(13) -0.0031(9) -0.0031(9) 0.0007(9)
C5 0.0146(13) 0.0135(12) 0.0108(12) -0.0012(9) -0.0029(9) -0.0058(10)
C8 0.0122(12) 0.0115(11) 0.0151(13) -0.0009(9) -0.0035(10) -0.0027(9)
C2 0.0152(13) 0.0118(11) 0.0117(12) -0.0028(9) -0.0005(9) -0.0039(10)
C10 0.0145(13) 0.0162(13) 0.0278(15) -0.0022(11) -0.0035(11) -0.0064(10)
C14 0.0201(14) 0.0188(13) 0.0097(12) 0.0004(10) -0.0009(10) -0.0025(11)
C30 0.0184(14) 0.0201(13) 0.0253(15) -0.0041(11) -0.0057(11) -0.0049(11)
C4 0.0179(14) 0.0132(12) 0.0204(14) -0.0034(10) -0.0040(11) -0.0040(10)
C3 0.0200(14) 0.0167(13) 0.0191(14) -0.0070(10) -0.0003(11) -0.0052(11)
C29 0.0203(14) 0.0206(13) 0.0161(13) -0.0001(10) -0.0066(11) -0.0067(11)
C7 0.0174(14) 0.0152(12) 0.0206(14) -0.0035(10) -0.0056(11) -0.0042(10)
C28 0.0184(14) 0.0215(13) 0.0157(13) -0.0023(10) -0.0012(10) -0.0072(11)
C12 0.0183(14) 0.0151(13) 0.0293(16) -0.0026(11) -0.0092(12) -0.0043(11)
C9 0.0143(13) 0.0116(12) 0.0189(14) -0.0004(10) -0.0032(10) -0.0042(10)
C13 0.0219(15) 0.0269(14) 0.0099(13) -0.0031(11) -0.0007(10) -0.0007(12)
C11 0.0129(13) 0.0111(11) 0.0190(13) -0.0006(10) -0.0045(10) -0.0029(10)
C6 0.0206(14) 0.0189(13) 0.0153(13) -0.0014(10) -0.0031(10) -0.0106(11)
C27 0.0217(15) 0.0292(15) 0.0238(15) -0.0036(12) -0.0076(12) -0.0078(12)
C1 0.0210(14) 0.0195(13) 0.0143(13) -0.0054(10) 0.0000(10) -0.0063(11)
C26 0.0269(16) 0.0184(14) 0.0298(16) 0.0091(11) -0.0097(12) -0.0105(12)
C18 0.0229(15) 0.0183(13) 0.0185(14) 0.0039(11) -0.0019(11) -0.0003(11)
C19 0.0317(17) 0.0204(14) 0.0352(18) -0.0058(12) -0.0023(13) -0.0080(12)
C17 0.0206(14) 0.0161(12) 0.0123(13) 0.0003(10) -0.0014(10) -0.0015(10)
O8 0.0209(13) 0.0283(13) 0.166(3) -0.0195(15) -0.0236(15) -0.0010(10)
C16 0.0287(16) 0.0266(15) 0.0148(14) 0.0005(11) -0.0059(12) 0.0006(12)
C22 0.042(2) 0.0357(18) 0.038(2) -0.0057(14) -0.0173(15) -0.0048(15)
C25 0.0342(18) 0.0432(19) 0.0312(18) 0.0145(14) -0.0007(14) -0.0161(15)
C15 0.0293(17) 0.0256(15) 0.0188(15) 0.0019(11) 0.0017(12) -0.0063(12)
C21 0.0292(16) 0.0214(14) 0.0238(16) -0.0029(11) -0.0036(12) -0.0032(12)
C23 0.0259(16) 0.0175(13) 0.0289(16) 0.0003(11) -0.0006(12) -0.0052(11)
C20 0.0200(15) 0.0225(14) 0.0238(15) -0.0039(11) -0.0028(11) -0.0051(11)
C24 0.0319(17) 0.0282(16) 0.0323(18) 0.0010(13) 0.0065(13) -0.0081(13)
O7 0.0184(13) 0.0347(14) 0.177(3) 0.0003(17) 0.0116(16) 0.0005(11)
C36 0.043(2) 0.0303(17) 0.052(2) -0.0091(15) -0.0142(17) -0.0134(15)
C34 0.087(3) 0.0322(19) 0.032(2) 0.0011(15) 0.017(2) -0.0155(19)
C32 0.0228(17) 0.0189(15) 0.077(3) -0.0050(15) -0.0108(16) -0.0105(13)
C35 0.0218(17) 0.0132(14) 0.075(3) 0.0047(15) 0.0082(16) -0.0066(12)
C31 0.053(3) 0.059(3) 0.107(4) 0.030(2) -0.029(2) -0.041(2)
C33 0.111(4) 0.076(3) 0.074(3) -0.024(3) 0.017(3) -0.050(3)

loop_
_atom_type_symbol
_atom_type_description
_atom_type_scat_dispersion_real
_atom_type_scat_dispersion_imag
_atom_type_scat_source
C C 0.0033 0.0016 'International Tables Vol C Tables 4.2.6.8 and 6.1.1.4'
H H 0.0000 0.0000 'International Tables Vol C Tables 4.2.6.8 and 6.1.1.4'
F F 0.0171 0.0103 'International Tables Vol C Tables 4.2.6.8 and 6.1.1.4'
N N 0.0061 0.0033 'International Tables Vol C Tables 4.2.6.8 and 6.1.1.4'
O O 0.0106 0.0060 'International Tables Vol C Tables 4.2.6.8 and 6.1.1.4'
Sn Sn -0.6537 1.4246 'International Tables Vol C Tables 4.2.6.8 and 6.1.1.4'

loop_
_geom_angle_atom_site_label_1
_geom_angle_atom_site_label_2
_geom_angle_atom_site_label_3
_geom_angle
_geom_angle_site_symmetry_1
_geom_angle_site_symmetry_3
_geom_angle_publ_flag
O3 Sn1 O1 157.01(6) . . ?
O3 Sn1 O5 109.14(6) . . ?
O2 Sn1 O3 89.09(6) . . ?
O2 Sn1 O4 110.43(6) . . ?
O2 Sn1 O1 78.37(6) . . ?
O2 Sn1 O5 156.49(6) . . ?
O4 Sn1 O3 78.50(6) . . ?
O4 Sn1 O1 87.85(6) . . ?
O4 Sn1 O5 88.27(6) . . ?
O6 Sn1 O3 89.32(6) . . ?
O6 Sn1 O2 87.33(6) . . ?
O6 Sn1 O4 158.03(6) . . ?
O6 Sn1 O1 109.00(6) . . ?
O6 Sn1 O5 78.45(6) . . ?
O1 Sn1 O5 88.60(6) . . ?
C8 O3 Sn1 117.96(13) . . ?
C5 O2 Sn1 118.29(13) . . ?
C11 O4 Sn1 118.53(14) . . ?
C14 O6 Sn1 118.00(15) . . ?
C2 O1 Sn1 117.65(13) . . ?
C17 O5 Sn1 118.20(14) . . ?
C29 N2 H2 107.5 . . ?
C29 N2 C28 110.99(18) . . ?
C28 N2 H2 107.5 . . ?
C26 N2 H2 107.5 . . ?
C26 N2 C29 112.07(19) . . ?
C26 N2 C28 110.97(19) . . ?
C21 N1 H1 107.8 . . ?
C23 N1 H1 107.8 . . ?
C23 N1 C21 111.19(19) . . ?
C20 N1 H1 107.8 . . ?
C20 N1 C21 111.0(2) . . ?
C20 N1 C23 111.1(2) . . ?
O2 C5 C2 107.26(18) . . ?
O2 C5 C4 106.84(18) . . ?
O2 C5 C6 107.35(18) . . ?
C4 C5 C2 112.65(18) . . ?
C6 C5 C2 115.80(19) . . ?
C6 C5 C4 106.50(19) . . ?
O3 C8 C7 107.75(19) . . ?
O3 C8 C9 106.98(19) . . ?
O3 C8 C11 107.97(17) . . ?
C7 C8 C9 106.50(18) . . ?
C7 C8 C11 115.33(19) . . ?
C9 C8 C11 111.94(19) . . ?
O1 C2 C5 107.70(17) . . ?
O1 C2 C3 107.46(19) . . ?
O1 C2 C1 107.15(19) . . ?
C3 C2 C5 115.61(19) . . ?
C3 C2 C1 106.57(18) . . ?
C1 C2 C5 111.97(18) . . ?
F20 C10 C11 110.2(2) . . ?
F21 C10 F20 105.1(2) . . ?
F21 C10 F19 107.8(2) . . ?
F21 C10 C11 113.3(2) . . ?
F19 C10 F20 106.36(19) . . ?
F19 C10 C11 113.5(2) . . ?
O6 C14 C13 106.52(19) . . ?
O6 C14 C17 107.99(18) . . ?
O6 C14 C15 107.5(2) . . ?
C13 C14 C17 112.0(2) . . ?
C15 C14 C13 106.9(2) . . ?
C15 C14 C17 115.6(2) . . ?
H30A C30 H30B 109.5 . . ?
H30A C30 H30C 109.5 . . ?
H30B C30 H30C 109.5 . . ?
C29 C30 H30A 109.5 . . ?
C29 C30 H30B 109.5 . . ?
C29 C30 H30C 109.5 . . ?
F12 C4 F10 107.52(18) . . ?
F12 C4 F11 105.7(2) . . ?
F12 C4 C5 112.4(2) . . ?
F10 C4 C5 112.8(2) . . ?
F11 C4 F10 106.28(19) . . ?
F11 C4 C5 111.65(19) . . ?
F4 C3 F6 107.2(2) . . ?
F4 C3 F5 105.2(2) . . ?
F4 C3 C2 112.54(19) . . ?
F6 C3 F5 106.27(19) . . ?
F6 C3 C2 114.0(2) . . ?
F5 C3 C2 111.0(2) . . ?
N2 C29 C30 111.3(2) . . ?
N2 C29 H29A 109.4 . . ?
N2 C29 H29B 109.4 . . ?
C30 C29 H29A 109.4 . . ?
C30 C29 H29B 109.4 . . ?
H29A C29 H29B 108.0 . . ?
F14 C7 C8 112.8(2) . . ?
F15 C7 F14 105.56(19) . . ?
F15 C7 C8 111.24(19) . . ?
F13 C7 F14 107.4(2) . . ?
F13 C7 F15 106.0(2) . . ?
F13 C7 C8 113.32(19) . . ?
N2 C28 H28A 109.3 . . ?
N2 C28 H28B 109.3 . . ?
N2 C28 C27 111.6(2) . . ?
H28A C28 H28B 108.0 . . ?
C27 C28 H28A 109.3 . . ?
C27 C28 H28B 109.3 . . ?
F23 C12 C11 111.1(2) . . ?
F24 C12 F23 105.4(2) . . ?
F24 C12 F22 108.1(2) . . ?
F24 C12 C11 111.8(2) . . ?
F22 C12 F23 105.4(2) . . ?
F22 C12 C11 114.5(2) . . ?
F17 C9 C8 110.68(19) . . ?
F16 C9 F17 105.57(19) . . ?
F16 C9 F18 108.33(19) . . ?
F16 C9 C8 111.74(18) . . ?
F18 C9 F17 106.36(18) . . ?
F18 C9 C8 113.7(2) . . ?
F30 C13 F29 107.5(2) . . ?
F30 C13 F28 106.0(2) . . ?
F30 C13 C14 112.4(2) . . ?
F29 C13 C14 112.7(2) . . ?
F28 C13 F29 106.25(19) . . ?
F28 C13 C14 111.5(2) . . ?
O4 C11 C8 107.89(18) . . ?
O4 C11 C10 107.12(19) . . ?
O4 C11 C12 106.76(18) . . ?
C10 C11 C8 115.86(19) . . ?
C10 C11 C12 107.3(2) . . ?
C12 C11 C8 111.50(19) . . ?
F8 C6 C5 113.27(19) . . ?
F7 C6 F8 107.4(2) . . ?
F7 C6 F9 106.25(19) . . ?
F7 C6 C5 112.1(2) . . ?
F9 C6 F8 106.53(19) . . ?
F9 C6 C5 110.9(2) . . ?
C28 C27 H27A 109.5 . . ?
C28 C27 H27B 109.5 . . ?
C28 C27 H27C 109.5 . . ?
H27A C27 H27B 109.5 . . ?
H27A C27 H27C 109.5 . . ?
H27B C27 H27C 109.5 . . ?
F1 C1 F2 107.7(2) . . ?
F1 C1 F3 106.0(2) . . ?
F1 C1 C2 112.19(19) . . ?
F2 C1 C2 113.5(2) . . ?
F3 C1 F2 106.17(18) . . ?
F3 C1 C2 110.7(2) . . ?
N2 C26 H26A 109.1 . . ?
N2 C26 H26B 109.1 . . ?
N2 C26 C25 112.5(2) . . ?
H26A C26 H26B 107.8 . . ?
C25 C26 H26A 109.1 . . ?
C25 C26 H26B 109.1 . . ?
F32 C18 F33 105.2(2) . . ?
F32 C18 F31 107.9(2) . . ?
F32 C18 C17 112.4(2) . . ?
F33 C18 C17 111.0(2) . . ?
F31 C18 F33 106.13(19) . . ?
F31 C18 C17 113.8(2) . . ?
H19A C19 H19B 109.5 . . ?
H19A C19 H19C 109.5 . . ?
H19B C19 H19C 109.5 . . ?
C20 C19 H19A 109.5 . . ?
C20 C19 H19B 109.5 . . ?
C20 C19 H19C 109.5 . . ?
O5 C17 C14 107.35(18) . . ?
O5 C17 C18 106.67(19) . . ?
O5 C17 C16 107.7(2) . . ?
C18 C17 C14 111.9(2) . . ?
C16 C17 C14 116.30(19) . . ?
C16 C17 C18 106.5(2) . . ?
F34 C16 F36 106.3(2) . . ?
F34 C16 C17 113.4(2) . . ?
F35 C16 F34 107.6(2) . . ?
F35 C16 F36 105.4(2) . . ?
F35 C16 C17 112.8(2) . . ?
F36 C16 C17 110.8(2) . . ?
H22A C22 H22B 109.5 . . ?
H22A C22 H22C 109.5 . . ?
H22B C22 H22C 109.5 . . ?
C21 C22 H22A 109.5 . . ?
C21 C22 H22B 109.5 . . ?
C21 C22 H22C 109.5 . . ?
C26 C25 H25A 109.5 . . ?
C26 C25 H25B 109.5 . . ?
C26 C25 H25C 109.5 . . ?
H25A C25 H25B 109.5 . . ?
H25A C25 H25C 109.5 . . ?
H25B C25 H25C 109.5 . . ?
F25 C15 F26 106.2(2) . . ?
F25 C15 C14 113.2(2) . . ?
F27 C15 F25 107.6(2) . . ?
F27 C15 F26 105.6(2) . . ?
F27 C15 C14 112.8(2) . . ?
F26 C15 C14 111.0(2) . . ?
N1 C21 C22 113.0(2) . . ?
N1 C21 H21A 109.0 . . ?
N1 C21 H21B 109.0 . . ?
C22 C21 H21A 109.0 . . ?
C22 C21 H21B 109.0 . . ?
H21A C21 H21B 107.8 . . ?
N1 C23 H23A 109.0 . . ?
N1 C23 H23B 109.0 . . ?
N1 C23 C24 113.1(2) . . ?
H23A C23 H23B 107.8 . . ?
C24 C23 H23A 109.0 . . ?
C24 C23 H23B 109.0 . . ?
N1 C20 C19 112.0(2) . . ?
N1 C20 H20A 109.2 . . ?
N1 C20 H20B 109.2 . . ?
C19 C20 H20A 109.2 . . ?
C19 C20 H20B 109.2 . . ?
H20A C20 H20B 107.9 . . ?
C23 C24 H24A 109.5 . . ?
C23 C24 H24B 109.5 . . ?
C23 C24 H24C 109.5 . . ?
H24A C24 H24B 109.5 . . ?
H24A C24 H24C 109.5 . . ?
H24B C24 H24C 109.5 . . ?
H36A C36 H36B 109.5 . . ?
H36A C36 H36C 109.5 . . ?
H36B C36 H36C 109.5 . . ?
C35 C36 H36A 109.5 . . ?
C35 C36 H36B 109.5 . . ?
C35 C36 H36C 109.5 . . ?
H34A C34 H34B 109.5 . . ?
H34A C34 H34C 109.5 . . ?
H34B C34 H34C 109.5 . . ?
C35 C34 H34A 109.5 . . ?
C35 C34 H34B 109.5 . . ?
C35 C34 H34C 109.5 . . ?
O8 C32 C31 120.7(4) . . ?
O8 C32 C33 121.5(4) . . ?
C31 C32 C33 117.8(3) . . ?
O7 C35 C36 119.8(4) . . ?
O7 C35 C34 122.6(3) . . ?
C36 C35 C34 117.6(3) . . ?
C32 C31 H31A 109.5 . . ?
C32 C31 H31B 109.5 . . ?
C32 C31 H31C 109.5 . . ?
H31A C31 H31B 109.5 . . ?
H31A C31 H31C 109.5 . . ?
H31B C31 H31C 109.5 . . ?
C32 C33 H33A 109.5 . . ?
C32 C33 H33B 109.5 . . ?
C32 C33 H33C 109.5 . . ?
H33A C33 H33B 109.5 . . ?
H33A C33 H33C 109.5 . . ?
H33B C33 H33C 109.5 . . ?

loop_
_geom_bond_atom_site_label_1
_geom_bond_atom_site_label_2
_geom_bond_distance
_geom_bond_site_symmetry_2
_geom_bond_publ_flag
Sn1 O3 2.0536(15) . ?
Sn1 O2 2.0516(15) . ?
Sn1 O4 2.0525(16) . ?
Sn1 O6 2.0487(16) . ?
Sn1 O1 2.0620(15) . ?
Sn1 O5 2.0620(16) . ?
F12 C4 1.331(3) . ?
F1 C1 1.321(3) . ?
F10 C4 1.352(3) . ?
F4 C3 1.336(3) . ?
F17 C9 1.346(3) . ?
F20 C10 1.351(3) . ?
F14 C7 1.348(3) . ?
F16 C9 1.329(3) . ?
F21 C10 1.323(3) . ?
F11 C4 1.340(3) . ?
F15 C7 1.343(3) . ?
F8 C6 1.338(3) . ?
F32 C18 1.329(3) . ?
O3 C8 1.370(3) . ?
F6 C3 1.340(3) . ?
F23 C12 1.349(3) . ?
F18 C9 1.345(3) . ?
F7 C6 1.328(3) . ?
F2 C1 1.348(3) . ?
F13 C7 1.325(3) . ?
F33 C18 1.346(3) . ?
F30 C13 1.329(3) . ?
F19 C10 1.341(3) . ?
O2 C5 1.368(3) . ?
F5 C3 1.345(3) . ?
F24 C12 1.325(3) . ?
F29 C13 1.349(3) . ?
F3 C1 1.341(3) . ?
O4 C11 1.367(3) . ?
F31 C18 1.342(3) . ?
F9 C6 1.338(3) . ?
F22 C12 1.340(3) . ?
F34 C16 1.336(3) . ?
O6 C14 1.367(3) . ?
F25 C15 1.339(3) . ?
F27 C15 1.327(3) . ?
F28 C13 1.338(3) . ?
F35 C16 1.331(3) . ?
F36 C16 1.345(3) . ?
O1 C2 1.366(3) . ?
O5 C17 1.369(3) . ?
F26 C15 1.350(3) . ?
N2 H2 1.0000 . ?
N2 C29 1.504(3) . ?
N2 C28 1.507(3) . ?
N2 C26 1.502(3) . ?
N1 H1 1.0000 . ?
N1 C21 1.507(3) . ?
N1 C23 1.506(3) . ?
N1 C20 1.505(3) . ?
C5 C2 1.656(3) . ?
C5 C4 1.562(3) . ?
C5 C6 1.560(3) . ?
C8 C7 1.558(3) . ?
C8 C9 1.565(3) . ?
C8 C11 1.651(3) . ?
C2 C3 1.559(3) . ?
C2 C1 1.572(3) . ?
C10 C11 1.561(3) . ?
C14 C13 1.563(3) . ?
C14 C17 1.655(3) . ?
C14 C15 1.561(4) . ?
C30 H30A 0.9800 . ?
C30 H30B 0.9800 . ?
C30 H30C 0.9800 . ?
C30 C29 1.517(3) . ?
C29 H29A 0.9900 . ?
C29 H29B 0.9900 . ?
C28 H28A 0.9900 . ?
C28 H28B 0.9900 . ?
C28 C27 1.513(3) . ?
C12 C11 1.570(3) . ?
C27 H27A 0.9800 . ?
C27 H27B 0.9800 . ?
C27 H27C 0.9800 . ?
C26 H26A 0.9900 . ?
C26 H26B 0.9900 . ?
C26 C25 1.515(4) . ?
C18 C17 1.569(3) . ?
C19 H19A 0.9800 . ?
C19 H19B 0.9800 . ?
C19 H19C 0.9800 . ?
C19 C20 1.512(3) . ?
C17 C16 1.561(4) . ?
O8 C32 1.198(3) . ?
C22 H22A 0.9800 . ?
C22 H22B 0.9800 . ?
C22 H22C 0.9800 . ?
C22 C21 1.516(4) . ?
C25 H25A 0.9800 . ?
C25 H25B 0.9800 . ?
C25 H25C 0.9800 . ?
C21 H21A 0.9900 . ?
C21 H21B 0.9900 . ?
C23 H23A 0.9900 . ?
C23 H23B 0.9900 . ?
C23 C24 1.522(4) . ?
C20 H20A 0.9900 . ?
C20 H20B 0.9900 . ?
C24 H24A 0.9800 . ?
C24 H24B 0.9800 . ?
C24 H24C 0.9800 . ?
O7 C35 1.212(3) . ?
C36 H36A 0.9800 . ?
C36 H36B 0.9800 . ?
C36 H36C 0.9800 . ?
C36 C35 1.486(4) . ?
C34 H34A 0.9800 . ?
C34 H34B 0.9800 . ?
C34 H34C 0.9800 . ?
C34 C35 1.491(5) . ?
C32 C31 1.471(5) . ?
C32 C33 1.483(5) . ?
C31 H31A 0.9800 . ?
C31 H31B 0.9800 . ?
C31 H31C 0.9800 . ?
C33 H33A 0.9800 . ?
C33 H33B 0.9800 . ?
C33 H33C 0.9800 . ?
